data_4020790
loop_
_publ_author_name
'Naoki Kise'
'Yasuo Kitagishi'
'Nasuo Ueda'

_publ_section_title
;
 Diastereoselective dl-Hydrocoupling of
 Benzalacetones by Electroreduction
;
_journal_name_full 'Journal of Organic Chemistry'
_journal_page_first 959
_journal_page_last 963
_journal_paper_doi 10.1021/jo035280q
_journal_volume 69
_journal_year 2004
_chemical_formula_moiety 'C20 H22 O2'
_chemical_formula_sum 'C20 H22 O2'
_chemical_formula_weight 294.39
_space_group_IT_number 2
_symmetry_cell_setting triclinic
_symmetry_Int_Tables_number 2
_symmetry_space_group_name_Hall '-P 1'
_symmetry_space_group_name_H-M 'P -1'
_cell_angle_alpha 82.246(3)
_cell_angle_beta 89.04(1)
_cell_angle_gamma 76.958(7)
_cell_formula_units_Z 2
_cell_length_a 5.726(1)
_cell_length_b 9.535(2)
_cell_length_c 16.038(3)
_cell_measurement_temperature 296.1
_cell_volume 845.1(3)
_exptl_crystal_density_diffrn 1.157
_cod_original_formula_sum 'C20 H22 O2 '
_cod_database_code 4020790

loop_
_symmetry_equiv_pos_as_xyz
x,y,z
-x,-y,-z

loop_
_atom_site_label
_atom_site_type_symbol
_atom_site_fract_x
_atom_site_fract_y
_atom_site_fract_z
_atom_site_U_iso_or_equiv
_atom_site_adp_type
_atom_site_occupancy
_atom_site_symmetry_multiplicity
_atom_site_calc_flag
_atom_site_refinement_flags
_atom_site_disorder_assembly
_atom_site_disorder_group
O1 O -0.0123(5) -0.0931(4) 0.4369(2) 0.092(1) Uani 1.00 1 d . . .
O2 O -0.1538(7) -0.3090(4) 0.3401(4) 0.152(2) Uani 1.00 1 d . . .
C1 C 0.2267(7) -0.1506(4) 0.4113(2) 0.065(1) Uani 1.00 1 d . . .
C2 C 0.2162(7) -0.2370(4) 0.3359(2) 0.056(1) Uani 1.00 1 d . . .
C3 C 0.1338(6) -0.1151(4) 0.2611(2) 0.053(1) Uani 1.00 1 d . . .
C4 C 0.2857(6) -0.0028(4) 0.2743(2) 0.057(1) Uani 1.00 1 d . . .
C5 C 0.3316(8) -0.0227(5) 0.3705(3) 0.078(1) Uani 1.00 1 d . . .
C6 C 0.3728(8) -0.2376(5) 0.4867(3) 0.081(1) Uani 1.00 1 d . . .
C7 C 0.0563(9) -0.3442(5) 0.3508(3) 0.072(1) Uani 1.00 1 d . . .
C8 C 0.173(1) -0.4985(5) 0.3755(4) 0.148(3) Uani 1.00 1 d . . .
C9 C 0.1562(6) -0.1638(4) 0.1740(2) 0.054(1) Uani 1.00 1 d . . .
C10 C 0.3706(7) -0.2401(4) 0.1457(3) 0.069(1) Uani 1.00 1 d . . .
C11 C 0.3904(9) -0.2813(5) 0.0657(3) 0.083(2) Uani 1.00 1 d . . .
C12 C 0.194(1) -0.2459(5) 0.0112(3) 0.084(2) Uani 1.00 1 d . . .
C13 C -0.0206(9) -0.1711(5) 0.0385(3) 0.083(2) Uani 1.00 1 d . . .
C14 C -0.0402(7) -0.1291(4) 0.1192(2) 0.067(1) Uani 1.00 1 d . . .
C15 C 0.1757(7) 0.1522(4) 0.2345(2) 0.058(1) Uani 1.00 1 d . . .
C16 C 0.3054(8) 0.2248(5) 0.1768(3) 0.075(1) Uani 1.00 1 d . . .
C17 C 0.210(1) 0.3686(5) 0.1416(3) 0.095(2) Uani 1.00 1 d . . .
C18 C -0.008(1) 0.4383(5) 0.1642(3) 0.096(2) Uani 1.00 1 d . . .
C19 C -0.1414(9) 0.3683(5) 0.2211(4) 0.092(2) Uani 1.00 1 d . . .
C20 C -0.0465(7) 0.2247(4) 0.2560(3) 0.073(1) Uani 1.00 1 d . . .
H1 H 0.3731(7) -0.2908(4) 0.3198(2) 0.067(1) Uiso 1.00 1 c . . .
H2 H -0.0327(6) -0.0747(4) 0.2691(2) 0.065(1) Uiso 1.00 1 c . . .
H3 H 0.4518(6) -0.0473(4) 0.2471(2) 0.069(2) Uiso 1.00 1 c . . .
H4 H 0.4963(8) -0.0370(5) 0.3766(3) 0.097(2) Uiso 1.00 1 c . . .
H5 H 0.2480(8) 0.0760(5) 0.3893(3) 0.097(2) Uiso 1.00 1 c . . .
H6 H -0.1186(5) -0.1515(4) 0.4241(2) 0.113(2) Uiso 1.00 1 c . . .
H7 H 0.5336(8) -0.2691(5) 0.4618(3) 0.097(2) Uiso 1.00 1 c . . .
H8 H 0.3108(8) -0.3202(5) 0.5129(3) 0.097(2) Uiso 1.00 1 c . . .
H9 H 0.3733(8) -0.1661(5) 0.5348(3) 0.097(2) Uiso 1.00 1 c . . .
H10 H 0.244(1) -0.5362(5) 0.3268(4) 0.179(4) Uiso 1.00 1 c . . .
H11 H 0.058(1) -0.5516(5) 0.3971(4) 0.179(4) Uiso 1.00 1 c . . .
H12 H 0.294(1) -0.5071(5) 0.4170(4) 0.179(4) Uiso 1.00 1 c . . .
H13 H 0.5096(7) -0.2739(4) 0.1963(3) 0.085(2) Uiso 1.00 1 c . . .
H14 H 0.5326(9) -0.3244(5) 0.0429(3) 0.103(2) Uiso 1.00 1 c . . .
H15 H 0.208(1) -0.2788(5) -0.0495(3) 0.108(2) Uiso 1.00 1 c . . .
H16 H -0.1664(9) -0.1494(5) -0.0006(3) 0.105(2) Uiso 1.00 1 c . . .
H17 H -0.1904(7) -0.0744(4) 0.1393(2) 0.082(2) Uiso 1.00 1 c . . .
H18 H 0.4502(8) 0.1757(5) 0.1509(3) 0.093(2) Uiso 1.00 1 c . . .
H19 H 0.309(1) 0.4244(5) 0.0815(3) 0.118(2) Uiso 1.00 1 c . . .
H20 H -0.065(1) 0.5359(5) 0.1336(3) 0.117(2) Uiso 1.00 1 c . . .
H21 H -0.2891(9) 0.4278(5) 0.2366(4) 0.110(2) Uiso 1.00 1 c . . .
H22 H -0.1184(7) 0.1797(4) 0.3013(3) 0.088(2) Uiso 1.00 1 c . . .

loop_
_atom_site_aniso_label
_atom_site_aniso_U_11
_atom_site_aniso_U_22
_atom_site_aniso_U_33
_atom_site_aniso_U_12
_atom_site_aniso_U_13
_atom_site_aniso_U_23
O1 0.064(2) 0.127(3) 0.092(2) -0.012(2) 0.010(2) -0.059(2)
O2 0.087(2) 0.086(3) 0.291(6) -0.037(2) 0.077(3) -0.039(3)
C1 0.060(2) 0.077(3) 0.061(2) -0.014(2) 0.004(2) -0.025(2)
C2 0.064(2) 0.049(2) 0.056(2) -0.012(2) 0.007(2) -0.011(2)
C3 0.053(2) 0.049(2) 0.061(2) -0.016(2) 0.004(2) -0.016(2)
C4 0.055(2) 0.051(2) 0.068(2) -0.016(2) 0.001(2) -0.015(2)
C5 0.081(3) 0.077(3) 0.084(3) -0.023(2) -0.016(2) -0.025(2)
C6 0.083(3) 0.098(3) 0.062(2) -0.021(2) -0.007(2) -0.004(2)
C7 0.090(3) 0.065(3) 0.064(2) -0.025(2) 0.016(2) -0.013(2)
C8 0.189(6) 0.067(3) 0.191(7) -0.055(4) -0.094(5) 0.026(4)
C9 0.067(2) 0.047(2) 0.055(2) -0.026(2) 0.008(2) -0.009(2)
C10 0.077(3) 0.071(3) 0.065(2) -0.023(2) 0.013(2) -0.024(2)
C11 0.096(3) 0.091(3) 0.072(3) -0.031(3) 0.027(3) -0.029(2)
C12 0.130(4) 0.085(3) 0.056(2) -0.058(3) 0.020(3) -0.018(2)
C13 0.105(4) 0.096(3) 0.061(3) -0.049(3) -0.005(2) -0.006(2)
C14 0.074(3) 0.064(2) 0.066(2) -0.027(2) -0.001(2) -0.005(2)
C15 0.064(2) 0.051(2) 0.067(2) -0.022(2) 0.007(2) -0.022(2)
C16 0.086(3) 0.064(3) 0.085(3) -0.028(2) 0.016(2) -0.021(2)
C17 0.132(5) 0.071(3) 0.093(4) -0.040(3) 0.019(3) -0.019(3)
C18 0.142(5) 0.054(3) 0.097(4) -0.031(3) -0.014(3) -0.010(2)
C19 0.083(3) 0.065(3) 0.127(4) -0.002(2) -0.002(3) -0.033(3)
C20 0.077(3) 0.056(2) 0.087(3) -0.016(2) 0.015(2) -0.016(2)

loop_
_geom_bond_atom_site_label_1
_geom_bond_site_symmetry_1
_geom_bond_atom_site_label_2
_geom_bond_site_symmetry_2
_geom_bond_distance
_geom_bond_publ_flag
O1 . C1 . 1.430(4) yes
O1 . H6 . 0.954(5) no
O2 . C7 . 1.183(5) yes
C1 . C2 . 1.563(5) yes
C1 . C5 . 1.542(6) yes
C1 . C6 . 1.515(5) yes
C2 . C3 . 1.551(5) yes
C2 . C7 . 1.513(5) yes
C2 . H1 . 0.978(6) no
C3 . C4 . 1.561(4) yes
C3 . C9 . 1.525(4) yes
C3 . H2 . 0.958(5) no
C4 . C5 . 1.549(5) yes
C4 . C15 . 1.525(5) yes
C4 . H3 . 1.063(7) no
C5 . H4 . 0.926(6) no
C5 . H5 . 1.036(7) no
C6 . H7 . 0.996(7) no
C6 . H8 . 0.977(7) no
C6 . H9 . 1.098(7) no
C7 . C8 . 1.474(6) yes
C8 . H10 . 0.95(1) no
C8 . H11 . 0.95(1) no
C8 . H12 . 0.95(1) no
C9 . C10 . 1.382(5) yes
C9 . C14 . 1.390(5) yes
C10 . C11 . 1.387(5) yes
C10 . H13 . 1.109(9) no
C11 . C12 . 1.389(6) yes
C11 . H14 . 0.919(7) no
C12 . C13 . 1.370(6) yes
C12 . H15 . 1.059(7) no
C13 . C14 . 1.402(5) yes
C13 . H16 . 1.018(9) no
C14 . H17 . 0.974(7) no
C15 . C16 . 1.386(5) yes
C15 . C20 . 1.367(5) yes
C16 . C17 . 1.400(6) yes
C16 . H18 . 0.972(7) no
C17 . C18 . 1.348(7) yes
C17 . H19 . 1.23(1) no
C18 . C19 . 1.378(7) yes
C18 . H20 . 0.978(7) no
C19 . C20 . 1.397(6) yes
C19 . H21 . 0.956(7) no
C20 . H22 . 0.931(6) no
